data_1553179
loop_
_publ_author_name
'Zende, V. M.'
'Schulzke, C.'
'Kapdi, A. R.'

_publ_section_title
;
 Pincer CNC bis-N-heterocyclic carbenes: robust ligands for
 palladium-catalysed Suzuki--Miyaura arylation of bromoanthracene and
 related substrates
;
_journal_issue 10
_journal_name_full 'Organic Chemistry Frontiers'
_journal_page_first 1397
_journal_paper_doi 10.1039/C5QO00236B
_journal_volume 2
_journal_year 2015
_chemical_formula_sum 'C26 H18'
_chemical_formula_weight 330.40
_space_group_crystal_system monoclinic
_space_group_IT_number 14
_space_group_name_Hall '-P 2yn'
_space_group_name_H-M_alt 'P 1 21/n 1'
_atom_sites_solution_hydrogens geom
_audit_creation_method SHELXL-2013
_audit_update_record
;
2015-07-11 deposited with the CCDC.
2015-08-25 downloaded from the CCDC.
;
_cell_angle_alpha 90
_cell_angle_beta 94.06(3)
_cell_angle_gamma 90
_cell_formula_units_Z 4
_cell_length_a 10.441(2)
_cell_length_b 7.4965(15)
_cell_length_c 22.577(5)
_cell_measurement_reflns_used 14996
_cell_measurement_temperature 170(2)
_cell_measurement_theta_max 53.8
_cell_measurement_theta_min 3.6
_cell_volume 1762.7(6)
_computing_structure_refinement 'SHELXL-2013 (Sheldrick, 2013)'
_diffrn_ambient_temperature 170(2)
_diffrn_measured_fraction_theta_full 0.999
_diffrn_measured_fraction_theta_max 0.980
_diffrn_measurement_device_type 'STOE IPDS2T'
_diffrn_measurement_method \w
_diffrn_radiation_type MoK\a
_diffrn_radiation_wavelength 0.71073
_diffrn_reflns_av_R_equivalents 0.0547
_diffrn_reflns_av_unetI/netI 0.0424
_diffrn_reflns_Laue_measured_fraction_full 0.999
_diffrn_reflns_Laue_measured_fraction_max 0.980
_diffrn_reflns_limit_h_max 13
_diffrn_reflns_limit_h_min -13
_diffrn_reflns_limit_k_max 8
_diffrn_reflns_limit_k_min -9
_diffrn_reflns_limit_l_max 28
_diffrn_reflns_limit_l_min -28
_diffrn_reflns_number 14359
_diffrn_reflns_point_group_measured_fraction_full 0.999
_diffrn_reflns_point_group_measured_fraction_max 0.980
_diffrn_reflns_theta_full 25.242
_diffrn_reflns_theta_max 26.877
_diffrn_reflns_theta_min 1.809
_diffrn_source 'fine-focus sealed tube'
_exptl_absorpt_coefficient_mu 0.070
_exptl_absorpt_correction_T_max 0.9970
_exptl_absorpt_correction_T_min 0.9900
_exptl_absorpt_correction_type numerical
_exptl_absorpt_process_details 'face indexed'
_exptl_crystal_colour colourless
_exptl_crystal_density_diffrn 1.245
_exptl_crystal_description prism
_exptl_crystal_F_000 696
_exptl_crystal_size_max 0.367
_exptl_crystal_size_mid 0.278
_exptl_crystal_size_min 0.079
_refine_diff_density_max 0.596
_refine_diff_density_min -0.169
_refine_diff_density_rms 0.042
_refine_ls_extinction_method none
_refine_ls_goodness_of_fit_ref 1.014
_refine_ls_hydrogen_treatment constr
_refine_ls_matrix_type full
_refine_ls_number_parameters 235
_refine_ls_number_reflns 3740
_refine_ls_number_restraints 0
_refine_ls_restrained_S_all 1.014
_refine_ls_R_factor_all 0.0821
_refine_ls_R_factor_gt 0.0478
_refine_ls_shift/su_max 0.000
_refine_ls_shift/su_mean 0.000
_refine_ls_structure_factor_coef Fsqd
_refine_ls_weighting_details 'w=1/[\s^2^(Fo^2^)+(0.0753P)^2^+0.0816P] where P=(Fo^2^+2Fc^2^)/3'
_refine_ls_weighting_scheme calc
_refine_ls_wR_factor_gt 0.1200
_refine_ls_wR_factor_ref 0.1375
_reflns_Friedel_coverage 0.000
_reflns_number_gt 2409
_reflns_number_total 3740
_reflns_threshold_expression 'I > 2\s(I)'
_cod_data_source_file c5qo00236b2.cif
_cod_data_source_block shelx
_cod_original_sg_symbol_H-M 'P 21/n'
_cod_database_code 1553179
_shelx_space_group_comment
;
The symmetry employed for this shelxl refinement is uniquely defined
by the following loop, which should always be used as a source of
symmetry information in preference to the above space-group names.
They are only intended as comments.
;
_shelx_estimated_absorpt_t_min 0.975
_shelx_estimated_absorpt_t_max 0.994
_shelxl_version_number 2013-3

loop_
_space_group_symop_operation_xyz
'x, y, z'
'-x+1/2, y+1/2, -z+1/2'
'-x, -y, -z'
'x-1/2, -y-1/2, z-1/2'

loop_
_atom_site_label
_atom_site_type_symbol
_atom_site_fract_x
_atom_site_fract_y
_atom_site_fract_z
_atom_site_U_iso_or_equiv
_atom_site_adp_type
_atom_site_occupancy
_atom_site_site_symmetry_order
_atom_site_calc_flag
_atom_site_refinement_flags_posn
_atom_site_refinement_flags_adp
C1 C 0.17254(16) 0.7076(2) 0.64257(7) 0.0369(4) Uani 1 1 d . .
C2 C 0.05864(17) 0.6513(2) 0.60893(8) 0.0422(4) Uani 1 1 d . .
H2 H 0.0628 0.5554 0.5816 0.051 Uiso 1 1 calc R U
C3 C -0.05540(17) 0.7330(3) 0.61553(9) 0.0469(4) Uani 1 1 d . .
H3 H -0.1298 0.6941 0.5925 0.056 Uiso 1 1 calc R U
C4 C -0.06544(18) 0.8754(3) 0.65628(9) 0.0492(5) Uani 1 1 d . .
H4 H -0.1461 0.9308 0.6604 0.059 Uiso 1 1 calc R U
C5 C 0.03966(17) 0.9322(2) 0.68918(8) 0.0449(4) Uani 1 1 d . .
H5 H 0.0317 1.0269 0.7167 0.054 Uiso 1 1 calc R U
C6 C 0.16283(17) 0.8528(2) 0.68355(8) 0.0395(4) Uani 1 1 d . .
C7 C 0.27285(17) 0.9162(2) 0.71506(7) 0.0411(4) Uani 1 1 d . .
H7 H 0.2658 1.0115 0.7424 0.049 Uiso 1 1 calc R U
C8 C 0.39325(16) 0.8426(2) 0.70730(7) 0.0385(4) Uani 1 1 d . .
C9 C 0.50677(18) 0.9088(3) 0.73898(8) 0.0469(4) Uani 1 1 d . .
H9 H 0.5008 1.0057 0.7658 0.056 Uiso 1 1 calc R U
C10 C 0.62292(18) 0.8349(3) 0.73128(8) 0.0486(5) Uani 1 1 d . .
H10 H 0.6976 0.8812 0.7523 0.058 Uiso 1 1 calc R U
C11 C 0.63352(17) 0.6892(3) 0.69210(8) 0.0449(4) Uani 1 1 d . .
H11 H 0.7155 0.6384 0.6872 0.054 Uiso 1 1 calc R U
C12 C 0.52834(16) 0.6211(2) 0.66136(8) 0.0405(4) Uani 1 1 d . .
H12 H 0.5376 0.5223 0.6356 0.049 Uiso 1 1 calc R U
C13 C 0.40376(16) 0.6957(2) 0.66707(7) 0.0365(4) Uani 1 1 d . .
C14 C 0.29319(16) 0.6281(2) 0.63562(7) 0.0366(4) Uani 1 1 d . .
C15 C 0.30000(15) 0.4703(2) 0.59565(7) 0.0374(4) Uani 1 1 d . .
C16 C 0.2564(2) 0.3050(3) 0.61359(8) 0.0503(5) Uani 1 1 d . .
H16 H 0.2280 0.2920 0.6524 0.060 Uiso 1 1 calc R U
C17 C 0.2536(2) 0.1597(3) 0.57611(8) 0.0500(5) Uani 1 1 d . .
H17 H 0.2227 0.0485 0.5894 0.060 Uiso 1 1 calc R U
C18 C 0.29545(16) 0.1732(2) 0.51905(7) 0.0376(4) Uani 1 1 d . .
C19 C 0.34241(15) 0.3372(2) 0.50170(7) 0.0378(4) Uani 1 1 d . .
H19 H 0.3738 0.3491 0.4634 0.045 Uiso 1 1 calc R U
C20 C 0.34434(15) 0.4835(2) 0.53919(7) 0.0378(4) Uani 1 1 d . .
H20 H 0.3764 0.5944 0.5262 0.045 Uiso 1 1 calc R U
C21 C 0.28545(16) 0.0185(2) 0.47787(7) 0.0401(4) Uani 1 1 d . .
C22 C 0.18007(18) -0.0963(2) 0.47773(9) 0.0479(5) Uani 1 1 d . .
H22 H 0.1165 -0.0778 0.5052 0.057 Uiso 1 1 calc R U
C23 C 0.1673(2) -0.2367(3) 0.43800(10) 0.0557(5) Uani 1 1 d . .
H23 H 0.0946 -0.3129 0.4380 0.067 Uiso 1 1 calc R U
C24 C 0.2596(2) -0.2665(3) 0.39847(9) 0.0567(5) Uani 1 1 d . .
H24 H 0.2504 -0.3630 0.3712 0.068 Uiso 1 1 calc R U
C25 C 0.3654(2) -0.1564(3) 0.39847(9) 0.0534(5) Uani 1 1 d . .
H25 H 0.4297 -0.1780 0.3716 0.064 Uiso 1 1 calc R U
C26 C 0.37806(18) -0.0143(3) 0.43769(8) 0.0445(4) Uani 1 1 d . .
H26 H 0.4508 0.0618 0.4372 0.053 Uiso 1 1 calc R U

loop_
_atom_site_aniso_label
_atom_site_aniso_U_11
_atom_site_aniso_U_22
_atom_site_aniso_U_33
_atom_site_aniso_U_23
_atom_site_aniso_U_13
_atom_site_aniso_U_12
C1 0.0414(9) 0.0352(9) 0.0340(9) 0.0038(7) 0.0025(7) -0.0012(7)
C2 0.0432(10) 0.0416(10) 0.0414(10) 0.0004(8) 0.0005(7) -0.0026(8)
C3 0.0410(10) 0.0502(11) 0.0488(11) 0.0060(8) -0.0017(8) -0.0014(8)
C4 0.0427(10) 0.0494(11) 0.0555(12) 0.0066(9) 0.0049(8) 0.0070(8)
C5 0.0487(10) 0.0412(10) 0.0455(10) 0.0004(8) 0.0086(8) 0.0052(8)
C6 0.0448(9) 0.0369(9) 0.0370(9) 0.0033(7) 0.0050(7) 0.0002(7)
C7 0.0506(10) 0.0374(9) 0.0355(9) -0.0037(7) 0.0040(7) 0.0005(8)
C8 0.0448(10) 0.0364(9) 0.0340(9) 0.0011(7) 0.0014(7) -0.0034(7)
C9 0.0514(11) 0.0475(11) 0.0414(10) -0.0054(8) 0.0004(8) -0.0068(8)
C10 0.0448(10) 0.0539(12) 0.0463(11) -0.0021(9) -0.0026(8) -0.0099(8)
C11 0.0378(9) 0.0502(11) 0.0464(10) 0.0041(8) 0.0017(8) -0.0016(8)
C12 0.0431(9) 0.0411(10) 0.0376(9) 0.0026(7) 0.0046(7) -0.0012(7)
C13 0.0397(9) 0.0361(9) 0.0338(8) 0.0025(7) 0.0027(7) -0.0001(7)
C14 0.0429(9) 0.0337(9) 0.0334(9) 0.0019(7) 0.0035(7) -0.0011(7)
C15 0.0382(8) 0.0394(9) 0.0344(9) -0.0010(7) 0.0001(7) 0.0005(7)
C16 0.0724(13) 0.0426(10) 0.0374(10) -0.0004(8) 0.0135(9) -0.0061(9)
C17 0.0733(13) 0.0364(10) 0.0415(10) 0.0016(8) 0.0124(9) -0.0049(9)
C18 0.0386(9) 0.0378(9) 0.0360(9) -0.0006(7) -0.0007(7) 0.0031(7)
C19 0.0363(9) 0.0426(10) 0.0344(9) -0.0007(7) 0.0021(7) -0.0018(7)
C20 0.0356(8) 0.0375(9) 0.0399(9) 0.0013(7) 0.0010(7) -0.0048(7)
C21 0.0432(9) 0.0374(9) 0.0387(9) 0.0008(7) -0.0030(7) 0.0049(7)
C22 0.0504(10) 0.0408(10) 0.0522(11) -0.0024(8) 0.0023(8) 0.0004(8)
C23 0.0601(12) 0.0421(11) 0.0631(13) -0.0055(9) -0.0086(10) -0.0030(9)
C24 0.0758(14) 0.0441(11) 0.0481(11) -0.0114(9) -0.0105(10) 0.0085(10)
C25 0.0669(13) 0.0502(12) 0.0427(11) -0.0046(9) 0.0018(9) 0.0149(10)
C26 0.0478(10) 0.0455(10) 0.0398(10) -0.0016(8) -0.0001(7) 0.0057(8)

loop_
_atom_type_symbol
_atom_type_description
_atom_type_scat_dispersion_real
_atom_type_scat_dispersion_imag
_atom_type_scat_source
C C 0.0033 0.0016 'International Tables Vol C Tables 4.2.6.8 and 6.1.1.4'
H H 0.0000 0.0000 'International Tables Vol C Tables 4.2.6.8 and 6.1.1.4'

loop_
_geom_angle_atom_site_label_1
_geom_angle_atom_site_label_2
_geom_angle_atom_site_label_3
_geom_angle
C14 C1 C2 122.10(16)
C14 C1 C6 119.70(16)
C2 C1 C6 118.18(16)
C3 C2 C1 120.81(18)
C2 C3 C4 121.13(18)
C5 C4 C3 120.01(17)
C4 C5 C6 121.36(18)
C7 C6 C5 121.80(16)
C7 C6 C1 119.66(16)
C5 C6 C1 118.50(17)
C6 C7 C8 121.29(16)
C7 C8 C9 121.52(16)
C7 C8 C13 119.49(16)
C9 C8 C13 118.99(16)
C10 C9 C8 120.79(18)
C9 C10 C11 120.40(17)
C12 C11 C10 120.94(17)
C11 C12 C13 121.01(17)
C14 C13 C12 122.22(16)
C14 C13 C8 119.91(15)
C12 C13 C8 117.87(16)
C13 C14 C1 119.91(16)
C13 C14 C15 121.21(15)
C1 C14 C15 118.87(15)
C16 C15 C20 117.91(16)
C16 C15 C14 119.98(15)
C20 C15 C14 122.05(15)
C17 C16 C15 121.25(16)
C16 C17 C18 121.04(18)
C19 C18 C17 117.71(16)
C19 C18 C21 121.65(15)
C17 C18 C21 120.61(16)
C20 C19 C18 121.23(15)
C19 C20 C15 120.83(16)
C26 C21 C22 118.19(17)
C26 C21 C18 121.59(16)
C22 C21 C18 120.20(15)
C23 C22 C21 120.66(18)
C24 C23 C22 120.29(19)
C23 C24 C25 120.00(19)
C24 C25 C26 120.03(19)
C25 C26 C21 120.82(19)

loop_
_geom_bond_atom_site_label_1
_geom_bond_atom_site_label_2
_geom_bond_distance
C1 C14 1.412(2)
C1 C2 1.429(2)
C1 C6 1.436(2)
C2 C3 1.356(3)
C3 C4 1.418(3)
C4 C5 1.350(3)
C5 C6 1.431(2)
C6 C7 1.391(3)
C7 C8 1.395(2)
C8 C9 1.429(3)
C8 C13 1.437(2)
C9 C10 1.355(3)
C10 C11 1.415(3)
C11 C12 1.357(3)
C12 C13 1.430(2)
C13 C14 1.406(2)
C14 C15 1.493(2)
C15 C16 1.390(3)
C15 C20 1.390(2)
C16 C17 1.379(3)
C17 C18 1.393(2)
C18 C19 1.390(2)
C18 C21 1.485(2)
C19 C20 1.385(2)
C21 C26 1.394(2)
C21 C22 1.397(2)
C22 C23 1.383(3)
C23 C24 1.377(3)
C24 C25 1.379(3)
C25 C26 1.386(3)
